data_1511734
loop_
_publ_author_name
'Mamedov, C.'
'Abdullaev, G.K.'

_publ_section_title
;
 Kristallicheskaya struktura dboinogo ortoborata erbyia istrontsiya Er2
 Sr3 (B O3)4
;
_journal_name_full 'Zhurnal Strukturnoi Khimii (Issue-No. from 1981)'
_journal_page_first 188
_journal_page_last 191
_journal_volume 17
_journal_year 1976
_chemical_formula_sum 'B4 Er2 O12 Sr3'
_chemical_name_systematic 'Er2 Sr3 (B O3)4'
_space_group_IT_number 33
_symmetry_space_group_name_Hall 'P -2n -2ac'
_symmetry_space_group_name_H-M 'P c 21 n'
_cell_angle_alpha 90
_cell_angle_beta 90
_cell_angle_gamma 90
_cell_formula_units_Z 4
_cell_length_a 8.57
_cell_length_b 15.8
_cell_length_c 7.22
_cell_volume 977.631
_citation_journal_id_ASTM ZSTKAI
_cod_data_source_file boron4-x_62.cif
_cod_data_source_block B4Er2O12Sr3
_cod_original_cell_volume 977.6313
_cod_original_sg_symbol_Hall 'P 2c -2n (y,z,x)'
_cod_database_code 1511734

loop_
_symmetry_equiv_pos_as_xyz
x,y,z
-x,y+1/2,-z
x+1/2,y+1/2,-z+1/2
-x+1/2,y,z+1/2

loop_
_atom_site_label
_atom_site_type_symbol
_atom_site_fract_x
_atom_site_fract_y
_atom_site_fract_z
_atom_site_occupancy
_atom_site_U_iso_or_equiv
O3 O-2 0.003 0.299 0.257 1 0.0
O6 O-2 0.007 0.333 0.694 1 0.0
Sr1 Sr+2 0.1542 0.1771 0.1961 1 0.0
O5 O-2 0.198 0.266 0.882 1 0.0
B2 B+3 0.049 0.278 0.838 1 0.0
O9 O-2 0.183 0.649 0.752 1 0.0
O8 O-2 0.225 0.498 0.735 1 0.0
O10 O-2 0.053 0.988 0.529 1 0.0
O1 O-2 0.049 0.418 0.079 1 0.0
O11 O-2 0.089 0.132 0.598 1 0.0
Er1 Er+3 0.0352 0.5541 0.1862 1 0.0
Sr3 Sr+2 0.1621 0.9321 0.1913 1 0.0
Er2 Er+3 0.1671 0.3942 0.4663 1 0.0
B3 B+3 0.141 0.567 0.798 1 0.0
O4 O-2 0.063 0.721 0.115 1 0.0
O7 O-2 0.013 0.052 0.154 1 0.0
O2 O-2 0.203 0.857 0.915 1 0.0
Sr2 Sr+2 0.1793 0.7302 0.4822 1 0.0
O12 O-2 0.235 0.057 0.902 1 0.0
B4 B+3 0.145 0.058 0.528 1 0.0
B1 B+3 0.05 0.857 0.864 1 0.0
